data_7111448
loop_
_publ_author_name
'Galet, Ana'
'Mu&#xFFFD;oz, M. Carmen'
'Mart&#xFFFD;nez, V&#xFFFD;ctor'
'Real, Jos&#xFFFD; Antonio'

_publ_section_title
;
 Supramolecular isomerism in spin crossover networks with aurophilic
 interactions
;
_journal_issue 20
_journal_name_full 'Chemical Communications'
_journal_page_first 2268
_journal_page_last 2269
_journal_paper_doi 10.1039/b409974e
_journal_year 2004
_chemical_formula_sum 'C32 H16 Au4 Fe2 N16'
_chemical_formula_weight 1524.17
_chemical_name_systematic
;
?
;
_space_group_IT_number 14
_symmetry_cell_setting monoclinic
_symmetry_space_group_name_Hall '-P 2ybc'
_symmetry_space_group_name_H-M 'P 1 21/c 1'
_atom_sites_solution_hydrogens geom
_atom_sites_solution_primary direct
_atom_sites_solution_secondary difmap
_audit_creation_method SHELXL-97
_cell_angle_alpha 90.00
_cell_angle_beta 127.4320(10)
_cell_angle_gamma 90.00
_cell_formula_units_Z 4
_cell_length_a 15.8890(5)
_cell_length_b 13.1450(4)
_cell_length_c 24.6820(7)
_cell_measurement_reflns_used 25
_cell_measurement_temperature 293(2)
_cell_measurement_theta_max 20
_cell_measurement_theta_min 12
_cell_volume 4093.5(2)
_computing_structure_refinement 'SHELXL-97 (Sheldrick, 1997)'
_diffrn_ambient_temperature 293(2)
_diffrn_measured_fraction_theta_full 0.994
_diffrn_measured_fraction_theta_max 0.994
_diffrn_radiation_monochromator graphite
_diffrn_radiation_source 'fine-focus sealed tube'
_diffrn_radiation_type MoK\a
_diffrn_radiation_wavelength 0.71073
_diffrn_reflns_av_R_equivalents 0.0864
_diffrn_reflns_av_sigmaI/netI 0.1299
_diffrn_reflns_limit_h_max 20
_diffrn_reflns_limit_h_min -20
_diffrn_reflns_limit_k_max 17
_diffrn_reflns_limit_k_min -15
_diffrn_reflns_limit_l_max 31
_diffrn_reflns_limit_l_min -31
_diffrn_reflns_number 16327
_diffrn_reflns_theta_full 27.46
_diffrn_reflns_theta_max 27.46
_diffrn_reflns_theta_min 1.69
_exptl_absorpt_coefficient_mu 15.016
_exptl_absorpt_correction_T_max 0.776
_exptl_absorpt_correction_T_min 0.604
_exptl_absorpt_correction_type empirical
_exptl_crystal_colour colourless
_exptl_crystal_density_diffrn 2.473
_exptl_crystal_density_method 'not measured'
_exptl_crystal_description square
_exptl_crystal_F_000 2752
_exptl_crystal_size_max 0.08
_exptl_crystal_size_mid 0.07
_exptl_crystal_size_min 0.02
_refine_diff_density_max 0.791
_refine_diff_density_min -1.018
_refine_diff_density_rms 0.271
_refine_ls_extinction_method none
_refine_ls_goodness_of_fit_ref 0.884
_refine_ls_hydrogen_treatment mixed
_refine_ls_matrix_type full
_refine_ls_number_parameters 488
_refine_ls_number_reflns 9308
_refine_ls_number_restraints 0
_refine_ls_restrained_S_all 0.884
_refine_ls_R_factor_all 0.1382
_refine_ls_R_factor_gt 0.0534
_refine_ls_shift/su_max 0.002
_refine_ls_shift/su_mean 0.000
_refine_ls_structure_factor_coef Fsqd
_refine_ls_weighting_details 'calc w=1/[\s^2^(Fo^2^)+(0.0652P)^2^+1.1153P] where P=(Fo^2^+2Fc^2^)/3'
_refine_ls_weighting_scheme calc
_refine_ls_wR_factor_gt 0.1052
_refine_ls_wR_factor_ref 0.1376
_reflns_number_gt 4892
_reflns_number_total 9308
_reflns_threshold_expression >2sigma(I)
_cod_data_source_file b409974esup1.cif
_cod_data_source_block 1b,_293K
_cod_original_sg_symbol_H-M P21/c
_cod_database_code 7111448

loop_
_symmetry_equiv_pos_as_xyz
'x, y, z'
'-x, y+1/2, -z+1/2'
'-x, -y, -z'
'x, -y-1/2, z-1/2'

loop_
_atom_site_label
_atom_site_type_symbol
_atom_site_fract_x
_atom_site_fract_y
_atom_site_fract_z
_atom_site_U_iso_or_equiv
_atom_site_adp_type
_atom_site_occupancy
_atom_site_symmetry_multiplicity
_atom_site_calc_flag
_atom_site_refinement_flags
Au1 Au 0.64320(4) 0.27275(4) 0.11413(3) 0.03916(17) Uani 1 1 d .
Au2 Au 0.11978(4) 0.24694(4) 0.09854(3) 0.03816(16) Uani 1 1 d .
Au3 Au 0.55069(4) 0.77115(4) 0.03559(3) 0.03773(17) Uani 1 1 d .
Au4 Au 0.06582(4) 0.74082(4) 0.05657(3) 0.03945(16) Uani 1 1 d .
Fe2 Fe -0.17156(13) 1.00791(11) 0.06109(10) 0.0263(4) Uani 1 1 d .
Fe1 Fe 0.35878(13) 0.50841(11) 0.08822(10) 0.0276(5) Uani 1 1 d .
N1 N 0.4873(8) 0.4098(7) 0.1185(6) 0.046(3) Uani 1 1 d .
C3 C 0.4778(9) 0.6783(8) 0.0597(6) 0.031(3) Uani 1 1 d .
N14 N -0.1049(8) 0.9364(7) 0.1631(6) 0.036(3) Uani 1 1 d .
C1 C 0.5491(10) 0.3604(9) 0.1224(7) 0.038(3) Uani 1 1 d .
C4 C 0.1708(10) 0.6548(9) 0.0590(7) 0.038(3) Uani 1 1 d .
N15 N -0.2140(10) 1.0268(12) -0.2212(7) 0.090(5) Uani 1 1 d .
N12 N -0.3119(8) 0.9151(7) 0.0187(6) 0.041(3) Uani 1 1 d .
N6 N 0.4455(8) 0.5598(7) 0.1967(6) 0.036(3) Uani 1 1 d .
C17 C -0.0375(9) 0.8320(8) 0.0529(7) 0.037(3) Uani 1 1 d .
C20 C -0.3676(10) 0.8622(9) 0.0204(8) 0.044(4) Uani 1 1 d .
N5 N 0.2667(9) 0.4663(7) -0.0222(6) 0.046(3) Uani 1 1 d .
C28 C 0.0232(13) 0.8303(13) 0.2556(9) 0.073(5) Uani 1 1 d .
H28 H 0.0918 0.8044 0.2829 0.063(11) Uiso 1 1 calc R
N4 N 0.2343(8) 0.6086(7) 0.0637(6) 0.042(3) Uani 1 1 d .
C30 C -0.1488(11) 0.8470(10) 0.2261(7) 0.047(4) Uani 1 1 d .
N13 N -0.2521(8) 1.0659(7) -0.0450(6) 0.036(3) Uani 1 1 d .
N2 N 0.2769(8) 0.3913(7) 0.0991(6) 0.046(3) Uani 1 1 d .
C18 C 0.0237(10) 1.1535(9) 0.1000(7) 0.041(4) Uani 1 1 d .
C19 C -0.2704(9) 1.1811(9) 0.1016(7) 0.036(3) Uani 1 1 d .
C15 C 0.4102(10) 0.5405(8) 0.2323(8) 0.041(4) Uani 1 1 d .
H15 H 0.3490 0.5017 0.2121 0.063(11) Uiso 1 1 calc R
C29 C -0.0502(13) 0.8040(11) 0.2674(9) 0.073(5) Uani 1 1 d .
H29 H -0.0324 0.7589 0.3019 0.063(11) Uiso 1 1 calc R
C14 C 0.4594(11) 0.5749(9) 0.2972(8) 0.042(4) Uani 1 1 d .
C31 C -0.1730(10) 0.9130(9) 0.1766(7) 0.037(3) Uani 1 1 d .
H31 H -0.2395 0.9435 0.1506 0.063(11) Uiso 1 1 calc R
C25 C -0.2221(11) 1.0439(9) -0.0850(8) 0.043(4) Uani 1 1 d .
H25 H -0.1614 1.0051 -0.0668 0.063(11) Uiso 1 1 calc R
C24 C -0.2783(10) 1.0772(9) -0.1513(7) 0.036(3) Uani 1 1 d .
C9 C 0.1608(13) 0.4491(10) -0.0607(9) 0.061(4) Uani 1 1 d .
H9 H 0.1272 0.4518 -0.0403 0.063(11) Uiso 1 1 calc R
C12 C 0.5867(12) 0.6544(10) 0.2908(9) 0.059(5) Uani 1 1 d .
H12 H 0.6458 0.6955 0.3086 0.063(11) Uiso 1 1 calc R
N9 N -0.0960(8) 0.8880(7) 0.0475(5) 0.036(3) Uani 1 1 d .
N3 N 0.4360(8) 0.6233(7) 0.0711(6) 0.043(3) Uani 1 1 d .
N11 N -0.2312(8) 1.1277(7) 0.0879(6) 0.043(3) Uani 1 1 d .
C13 C 0.5524(11) 0.6351(9) 0.3286(8) 0.048(4) Uani 1 1 d .
H13 H 0.5879 0.6601 0.3727 0.063(11) Uiso 1 1 calc R
C11 C 0.5353(9) 0.6141(9) 0.2273(8) 0.037(3) Uani 1 1 d .
H11 H 0.5636 0.6246 0.2040 0.063(11) Uiso 1 1 calc R
C22 C -0.4034(12) 1.1507(9) -0.1425(8) 0.048(4) Uani 1 1 d .
H22 H -0.4667 1.1853 -0.1616 0.063(11) Uiso 1 1 calc R
N10 N -0.0356(8) 1.0991(7) 0.0967(6) 0.046(3) Uani 1 1 d .
C23 C -0.3695(12) 1.1302(10) -0.1793(8) 0.053(4) Uani 1 1 d .
H23 H -0.4084 1.1524 -0.2243 0.063(11) Uiso 1 1 calc R
C21 C -0.3428(11) 1.1195(9) -0.0761(8) 0.046(4) Uani 1 1 d .
H21 H -0.3657 1.1365 -0.0504 0.063(11) Uiso 1 1 calc R
C5 C 0.3116(13) 0.4656(10) -0.0544(9) 0.061(5) Uani 1 1 d .
H5 H 0.3838 0.4786 -0.0292 0.063(11) Uiso 1 1 calc R
C26 C -0.2414(12) 1.0497(12) -0.1900(9) 0.062(5) Uani 1 1 d .
C8 C 0.1027(15) 0.4278(11) -0.1286(10) 0.064(4) Uani 1 1 d .
N16 N -0.2993(12) 0.7988(12) 0.2339(8) 0.107(6) Uani 1 1 d .
C2 C 0.2224(11) 0.3393(9) 0.1009(8) 0.047(4) Uani 1 1 d .
C27 C -0.0089(11) 0.8954(10) 0.2027(9) 0.054(4) Uani 1 1 d .
H27 H 0.0391 0.9116 0.1942 0.063(11) Uiso 1 1 calc R
C16 C 0.4239(11) 0.5448(10) 0.3374(8) 0.049(4) Uani 1 1 d .
N8 N 0.3983(11) 0.5164(10) 0.3692(7) 0.079(5) Uani 1 1 d .
C32 C -0.2313(12) 0.8210(13) 0.2324(8) 0.075(5) Uani 1 1 d .
C6 C 0.2552(18) 0.4467(12) -0.1221(11) 0.082(6) Uani 1 1 d .
H6 H 0.2895 0.4452 -0.1420 0.063(11) Uiso 1 1 calc R
C7 C 0.1498(18) 0.4300(12) -0.1609(11) 0.087(6) Uani 1 1 d .
H7 H 0.1101 0.4202 -0.2078 0.063(11) Uiso 1 1 calc R
N7 N -0.1001(15) 0.4041(19) -0.1971(12) 0.166(10) Uani 1 1 d .
C10 C -0.0144(19) 0.4130(17) -0.1686(13) 0.103(7) Uani 1 1 d .

loop_
_atom_site_aniso_label
_atom_site_aniso_U_11
_atom_site_aniso_U_22
_atom_site_aniso_U_33
_atom_site_aniso_U_23
_atom_site_aniso_U_13
_atom_site_aniso_U_12
Au1 0.0356(3) 0.0403(3) 0.0455(4) -0.0060(3) 0.0267(3) 0.0094(2)
Au2 0.0330(3) 0.0430(3) 0.0396(4) -0.0018(3) 0.0227(3) -0.0137(2)
Au3 0.0373(3) 0.0416(3) 0.0416(4) -0.0011(3) 0.0278(3) -0.0128(2)
Au4 0.0355(3) 0.0394(3) 0.0453(4) -0.0002(3) 0.0255(3) 0.0121(2)
Fe2 0.0280(10) 0.0244(8) 0.0375(13) 0.0001(8) 0.0256(11) 0.0004(7)
Fe1 0.0265(10) 0.0233(8) 0.0429(14) 0.0007(8) 0.0262(11) -0.0001(7)
N1 0.044(7) 0.037(6) 0.069(10) 0.002(6) 0.040(8) 0.008(5)
C3 0.037(8) 0.040(7) 0.029(9) 0.003(6) 0.027(8) -0.007(6)
N14 0.042(7) 0.044(6) 0.039(8) 0.002(5) 0.033(7) 0.001(5)
C1 0.034(8) 0.044(7) 0.045(10) -0.003(7) 0.029(8) 0.005(6)
C4 0.030(8) 0.034(7) 0.051(11) -0.002(7) 0.025(9) 0.003(6)
N15 0.051(9) 0.165(15) 0.058(12) 0.006(10) 0.034(10) 0.011(9)
N12 0.028(6) 0.050(6) 0.041(9) -0.004(6) 0.020(7) -0.014(5)
N6 0.032(6) 0.041(6) 0.044(8) 0.006(5) 0.028(7) 0.003(5)
C17 0.029(7) 0.036(7) 0.039(10) -0.013(6) 0.017(8) 0.009(6)
C20 0.036(8) 0.047(8) 0.045(11) -0.011(7) 0.023(9) -0.016(7)
N5 0.042(8) 0.036(6) 0.036(9) -0.001(6) 0.011(8) -0.005(6)
C28 0.046(11) 0.098(14) 0.065(15) 0.015(11) 0.030(12) 0.015(10)
N4 0.040(7) 0.039(6) 0.048(9) 0.000(6) 0.028(8) 0.003(5)
C30 0.042(9) 0.070(10) 0.025(10) 0.007(8) 0.019(9) -0.011(8)
N13 0.041(7) 0.030(5) 0.050(9) 0.002(5) 0.034(7) -0.001(5)
N2 0.046(8) 0.038(6) 0.068(10) 0.001(6) 0.042(8) -0.009(5)
C18 0.042(9) 0.045(8) 0.043(11) -0.015(7) 0.029(9) -0.022(7)
C19 0.027(7) 0.043(7) 0.042(10) -0.007(7) 0.023(8) 0.006(6)
C15 0.043(9) 0.031(7) 0.059(12) -0.008(7) 0.036(10) -0.002(6)
C29 0.076(13) 0.062(10) 0.060(14) 0.018(10) 0.030(13) 0.003(10)
C14 0.051(10) 0.040(7) 0.055(12) 0.006(7) 0.042(10) 0.005(7)
C31 0.027(8) 0.054(8) 0.034(10) 0.005(7) 0.020(8) 0.007(6)
C25 0.047(9) 0.047(8) 0.049(11) 0.008(7) 0.035(10) 0.006(7)
C24 0.032(8) 0.050(8) 0.023(9) 0.010(7) 0.016(8) -0.001(6)
C9 0.064(13) 0.060(10) 0.050(14) 0.012(9) 0.031(12) 0.003(9)
C12 0.062(11) 0.059(10) 0.077(15) -0.001(9) 0.053(12) -0.016(8)
N9 0.035(7) 0.044(6) 0.025(8) 0.012(5) 0.016(7) 0.026(5)
N3 0.043(7) 0.036(6) 0.062(10) -0.001(6) 0.038(8) -0.008(5)
N11 0.047(7) 0.039(6) 0.055(9) 0.001(6) 0.036(8) 0.005(5)
C13 0.054(10) 0.040(8) 0.051(12) -0.016(7) 0.032(10) -0.008(7)
C11 0.018(7) 0.047(8) 0.040(11) 0.002(7) 0.015(8) -0.007(6)
C22 0.061(11) 0.044(8) 0.036(11) -0.004(7) 0.028(10) 0.009(7)
N10 0.049(8) 0.043(6) 0.056(10) 0.003(6) 0.037(8) -0.002(6)
C23 0.063(11) 0.053(9) 0.030(11) 0.016(8) 0.022(10) 0.013(8)
C21 0.051(10) 0.033(7) 0.059(13) 0.002(8) 0.036(11) 0.006(7)
C5 0.063(12) 0.061(10) 0.064(15) -0.003(9) 0.041(13) -0.001(9)
C26 0.045(10) 0.100(12) 0.048(12) 0.003(10) 0.031(10) -0.004(9)
C8 0.069(13) 0.062(10) 0.034(12) -0.007(9) 0.018(12) -0.001(9)
N16 0.093(13) 0.154(14) 0.083(14) 0.020(11) 0.059(12) -0.048(11)
C2 0.047(9) 0.036(7) 0.067(13) -0.004(7) 0.038(10) -0.008(7)
C27 0.039(9) 0.066(10) 0.065(13) 0.005(9) 0.037(10) 0.015(8)
C16 0.059(10) 0.053(8) 0.045(11) -0.018(7) 0.037(10) -0.007(7)
N8 0.081(11) 0.125(12) 0.064(12) -0.019(9) 0.061(11) -0.024(9)
C32 0.055(11) 0.127(15) 0.033(12) 0.026(10) 0.022(10) -0.016(10)
C6 0.13(2) 0.062(11) 0.069(18) -0.010(11) 0.070(18) -0.014(12)
C7 0.127(19) 0.068(12) 0.051(16) -0.018(10) 0.046(17) -0.019(13)
N7 0.089(16) 0.22(2) 0.12(2) 0.035(18) 0.025(18) -0.029(18)
C10 0.082(17) 0.107(16) 0.08(2) 0.015(14) 0.033(18) -0.009(15)

loop_
_atom_type_symbol
_atom_type_description
_atom_type_scat_dispersion_real
_atom_type_scat_dispersion_imag
_atom_type_scat_source
C C 0.0033 0.0016 'International Tables Vol C Tables 4.2.6.8 and 6.1.1.4'
H H 0.0000 0.0000 'International Tables Vol C Tables 4.2.6.8 and 6.1.1.4'
N N 0.0061 0.0033 'International Tables Vol C Tables 4.2.6.8 and 6.1.1.4'
Au Au -2.0133 8.8022 'International Tables Vol C Tables 4.2.6.8 and 6.1.1.4'
Fe Fe 0.3463 0.8444 'International Tables Vol C Tables 4.2.6.8 and 6.1.1.4'

loop_
_geom_angle_atom_site_label_1
_geom_angle_atom_site_label_2
_geom_angle_atom_site_label_3
_geom_angle
_geom_angle_site_symmetry_1
_geom_angle_site_symmetry_3
C19 Au1 C1 176.7(5) 1_645 .
C19 Au1 Au3 88.9(4) 1_645 3_665
C1 Au1 Au3 88.1(4) . 3_665
C18 Au2 C2 177.6(6) 1_545 .
C18 Au2 Au4 83.6(4) 1_545 3_565
C2 Au2 Au4 98.7(4) . 3_565
C20 Au3 C3 175.0(6) 1_655 .
C20 Au3 Au1 100.3(4) 1_655 3_665
C3 Au3 Au1 84.6(4) . 3_665
C17 Au4 C4 177.6(5) . .
C17 Au4 Au2 76.9(4) . 3_565
C4 Au4 Au2 102.6(4) . 3_565
N9 Fe2 N11 172.9(4) . .
N9 Fe2 N10 87.4(4) . .
N11 Fe2 N10 89.3(4) . .
N9 Fe2 N12 91.2(4) . .
N11 Fe2 N12 92.5(4) . .
N10 Fe2 N12 176.5(4) . .
N9 Fe2 N13 92.5(4) . .
N11 Fe2 N13 93.8(4) . .
N10 Fe2 N13 90.4(4) . .
N12 Fe2 N13 86.5(4) . .
N9 Fe2 N14 86.6(4) . .
N11 Fe2 N14 87.5(4) . .
N10 Fe2 N14 95.9(4) . .
N12 Fe2 N14 87.2(4) . .
N13 Fe2 N14 173.6(3) . .
N1 Fe1 N4 176.8(4) . .
N1 Fe1 N3 87.5(4) . .
N4 Fe1 N3 93.0(4) . .
N1 Fe1 N2 92.5(4) . .
N4 Fe1 N2 87.1(4) . .
N3 Fe1 N2 176.6(5) . .
N1 Fe1 N6 90.1(4) . .
N4 Fe1 N6 86.8(4) . .
N3 Fe1 N6 90.8(4) . .
N2 Fe1 N6 92.6(4) . .
N1 Fe1 N5 93.1(4) . .
N4 Fe1 N5 90.0(4) . .
N3 Fe1 N5 87.9(4) . .
N2 Fe1 N5 88.7(4) . .
N6 Fe1 N5 176.5(4) . .
C1 N1 Fe1 167.1(12) . .
N3 C3 Au3 177.0(11) . .
C27 N14 C31 117.5(11) . .
C27 N14 Fe2 122.7(8) . .
C31 N14 Fe2 117.9(8) . .
N1 C1 Au1 171.4(13) . .
N4 C4 Au4 176.2(13) . .
C20 N12 Fe2 155.8(12) . .
C15 N6 C11 117.6(12) . .
C15 N6 Fe1 122.3(9) . .
C11 N6 Fe1 120.1(8) . .
N9 C17 Au4 174.9(11) . .
N12 C20 Au3 172.9(13) . 1_455
C9 N5 C5 117.4(14) . .
C9 N5 Fe1 120.4(10) . .
C5 N5 Fe1 121.9(11) . .
C27 C28 C29 118.3(14) . .
C27 C28 H28 120.9 . .
C29 C28 H28 120.9 . .
C4 N4 Fe1 169.5(11) . .
C29 C30 C31 120.4(12) . .
C29 C30 C32 121.6(13) . .
C31 C30 C32 118.0(13) . .
C25 N13 C21 115.0(12) . .
C25 N13 Fe2 124.9(9) . .
C21 N13 Fe2 119.8(8) . .
C2 N2 Fe1 170.2(10) . .
N10 C18 Au2 176.0(13) . 1_565
N11 C19 Au1 172.8(13) . 1_465
N6 C15 C14 123.0(12) . .
N6 C15 H15 118.5 . .
C14 C15 H15 118.5 . .
C30 C29 C28 117.6(14) . .
C30 C29 H29 121.2 . .
C28 C29 H29 121.2 . .
C15 C14 C13 119.3(11) . .
C15 C14 C16 121.7(12) . .
C13 C14 C16 118.8(13) . .
C30 C31 N14 122.8(12) . .
C30 C31 H31 118.6 . .
N14 C31 H31 118.6 . .
N13 C25 C24 122.3(12) . .
N13 C25 H25 118.9 . .
C24 C25 H25 118.9 . .
C23 C24 C25 119.3(12) . .
C23 C24 C26 122.1(13) . .
C25 C24 C26 118.5(12) . .
N5 C9 C8 121.3(15) . .
N5 C9 H9 119.4 . .
C8 C9 H9 119.4 . .
C11 C12 C13 120.5(13) . .
C11 C12 H12 119.7 . .
C13 C12 H12 119.7 . .
C17 N9 Fe2 165.5(11) . .
C3 N3 Fe1 174.8(10) . .
C19 N11 Fe2 171.2(9) . .
C12 C13 C14 116.5(14) . .
C12 C13 H13 121.7 . .
C14 C13 H13 121.7 . .
N6 C11 C12 122.9(12) . .
N6 C11 H11 118.6 . .
C12 C11 H11 118.6 . .
C23 C22 C21 118.4(14) . .
C23 C22 H22 120.8 . .
C21 C22 H22 120.8 . .
C18 N10 Fe2 163.9(12) . .
C22 C23 C24 120.3(14) . .
C22 C23 H23 119.9 . .
C24 C23 H23 119.9 . .
N13 C21 C22 124.7(13) . .
N13 C21 H21 117.7 . .
C22 C21 H21 117.7 . .
N5 C5 C6 122.5(16) . .
N5 C5 H5 118.8 . .
C6 C5 H5 118.8 . .
N15 C26 C24 178.6(18) . .
C10 C8 C9 118.7(17) . .
C10 C8 C7 120.8(19) . .
C9 C8 C7 120.2(17) . .
N2 C2 Au2 176.9(14) . .
N14 C27 C28 123.4(12) . .
N14 C27 H27 118.3 . .
C28 C27 H27 118.3 . .
N8 C16 C14 176.4(15) . .
N16 C32 C30 176.4(19) . .
C5 C6 C7 120.6(19) . .
C5 C6 H6 119.7 . .
C7 C6 H6 119.7 . .
C8 C7 C6 118(2) . .
C8 C7 H7 121.1 . .
C6 C7 H7 121.1 . .
N7 C10 C8 178(3) . .

loop_
_geom_bond_atom_site_label_1
_geom_bond_atom_site_label_2
_geom_bond_distance
_geom_bond_site_symmetry_2
Au1 C19 1.987(10) 1_645
Au1 C1 1.995(10) .
Au1 Au3 3.1048(8) 3_665
Au2 C18 1.976(11) 1_545
Au2 C2 2.005(12) .
Au2 Au4 3.1072(8) 3_565
Au3 C20 1.962(11) 1_655
Au3 C3 2.005(10) .
Au3 Au1 3.1048(8) 3_665
Au4 C17 1.990(10) .
Au4 C4 1.985(11) .
Au4 Au2 3.1072(8) 3_565
Fe2 N9 2.128(8) .
Fe2 N11 2.140(9) .
Fe2 N10 2.137(10) .
Fe2 N12 2.172(9) .
Fe2 N13 2.237(11) .
Fe2 N14 2.258(10) .
Fe1 N1 2.134(9) .
Fe1 N4 2.135(9) .
Fe1 N3 2.143(9) .
Fe1 N2 2.136(9) .
Fe1 N6 2.245(11) .
Fe1 N5 2.243(12) .
N1 C1 1.131(12) .
C3 N3 1.128(12) .
N14 C27 1.327(16) .
N14 C31 1.346(12) .
C4 N4 1.122(12) .
N15 C26 1.132(15) .
N12 C20 1.146(12) .
N6 C15 1.321(13) .
N6 C11 1.345(14) .
C17 N9 1.128(12) .
C20 Au3 1.962(11) 1_455
N5 C9 1.358(17) .
N5 C5 1.351(16) .
C28 C27 1.37(2) .
C28 C29 1.407(18) .
C28 H28 0.9300 .
C30 C29 1.368(18) .
C30 C31 1.351(16) .
C30 C32 1.451(16) .
N13 C25 1.364(14) .
N13 C21 1.348(14) .
N2 C2 1.124(13) .
C18 N10 1.147(12) .
C18 Au2 1.976(11) 1_565
C19 N11 1.118(12) .
C19 Au1 1.987(10) 1_465
C15 C14 1.363(18) .
C15 H15 0.9300 .
C29 H29 0.9300 .
C14 C13 1.420(16) .
C14 C16 1.465(16) .
C31 H31 0.9300 .
C25 C24 1.374(18) .
C25 H25 0.9300 .
C24 C23 1.358(16) .
C24 C26 1.437(17) .
C9 C8 1.36(2) .
C9 H9 0.9300 .
C12 C11 1.359(19) .
C12 C13 1.360(17) .
C12 H12 0.9300 .
C13 H13 0.9300 .
C11 H11 0.9300 .
C22 C23 1.335(16) .
C22 C21 1.365(19) .
C22 H22 0.9300 .
C23 H23 0.9300 .
C21 H21 0.9300 .
C5 C6 1.36(2) .
C5 H5 0.9300 .
C8 C10 1.50(2) .
C8 C7 1.39(2) .
N16 C32 1.142(15) .
C27 H27 0.9300 .
C16 N8 1.142(15) .
C6 C7 1.35(2) .
C6 H6 0.9300 .
C7 H7 0.9300 .
N7 C10 1.09(2) .
